data_7129656
loop_
_publ_author_name
'Fong, Angela'
'Cambell, Cameron'
'Huynh, Silvia'
'McCormick McPherson, Laura J.'
'Teat, Simon'
'Bebbington, Magnus W. P.'
'Dalgarno, Scott'

_publ_section_title
;
 Facile Synthetic Routes to Bridge-Functionalised Calix[4]arenes
;
_journal_name_full 'Chemical Communications'
_journal_paper_doi 10.1039/D1CC06889J
_journal_year 2022
_chemical_formula_moiety 'C64 H72 N8 O4'
_chemical_formula_sum 'C64 H72 N8 O4'
_chemical_formula_weight 1017.29
_space_group_crystal_system tetragonal
_space_group_IT_number 82
_space_group_name_Hall 'I -4'
_space_group_name_H-M_alt 'I -4'
_atom_sites_solution_hydrogens geom
_audit_creation_date 2021-12-07
_audit_creation_method
;
Olex2 1.3
(compiled 2020.11.12 svn.r5f609507 for OlexSys, GUI svn.r6408)
;
_audit_update_record
;
2022-01-23 deposited with the CCDC.	2022-02-01 downloaded from the CCDC.
;
_cell_angle_alpha 90
_cell_angle_beta 90
_cell_angle_gamma 90
_cell_formula_units_Z 2
_cell_length_a 12.0951(5)
_cell_length_b 12.0951(5)
_cell_length_c 22.4894(10)
_cell_measurement_reflns_used 983
_cell_measurement_temperature 100(2)
_cell_measurement_theta_max 12.44
_cell_measurement_theta_min 2.40
_cell_volume 3290.0(2)
_computing_cell_refinement 'SAINT V8.38A (?, 2016)'
_computing_data_reduction 'SAINT V8.38A (?, 2016)'
_computing_molecular_graphics 'Olex2 1.3 (Dolomanov et al., 2009)'
_computing_publication_material 'Olex2 1.3 (Dolomanov et al., 2009)'
_computing_structure_refinement 'ShelXL (Sheldrick, 2015)'
_computing_structure_solution 'ShelXT (Sheldrick, 2015)'
_diffrn_ambient_temperature 100.15
_diffrn_measured_fraction_theta_full 0.996
_diffrn_measured_fraction_theta_max 0.996
_diffrn_measurement_device_type 'Bruker Apex II CCD diffractometer'
_diffrn_measurement_method '\w rotation with narrow frames'
_diffrn_radiation_type Synchrotron
_diffrn_radiation_wavelength 0.7288
_diffrn_reflns_av_R_equivalents 0.0526
_diffrn_reflns_av_unetI/netI 0.0294
_diffrn_reflns_Laue_measured_fraction_full 0.996
_diffrn_reflns_Laue_measured_fraction_max 0.996
_diffrn_reflns_limit_h_max 14
_diffrn_reflns_limit_h_min -14
_diffrn_reflns_limit_k_max 14
_diffrn_reflns_limit_k_min -14
_diffrn_reflns_limit_l_max 27
_diffrn_reflns_limit_l_min -27
_diffrn_reflns_number 42098
_diffrn_reflns_point_group_measured_fraction_full 0.994
_diffrn_reflns_point_group_measured_fraction_max 0.993
_diffrn_reflns_theta_full 25.930
_diffrn_reflns_theta_max 26.112
_diffrn_reflns_theta_min 1.960
_diffrn_source 'Advanced Light Source station 12.2.1'
_exptl_absorpt_coefficient_mu 0.068
_exptl_absorpt_correction_T_max 0.7453
_exptl_absorpt_correction_T_min 0.6514
_exptl_absorpt_correction_type multi-scan
_exptl_absorpt_process_details
;
SADABS-2016/2 (Bruker,2016) was used for absorption correction.
wR2(int) was 0.0956 before and 0.0669 after correction.
The Ratio of minimum to maximum transmission is 0.8740.
The \l/2 correction factor is Not present.
;
_exptl_crystal_colour colourless
_exptl_crystal_colour_primary colourless
_exptl_crystal_density_diffrn 1.027
_exptl_crystal_description plate
_exptl_crystal_F_000 1088
_exptl_crystal_size_max 0.07
_exptl_crystal_size_mid 0.07
_exptl_crystal_size_min 0.03
_refine_diff_density_max 0.257
_refine_diff_density_min -0.151
_refine_diff_density_rms 0.050
_refine_ls_abs_structure_details
;
 Flack x determined using 1283 quotients [(I+)-(I-)]/[(I+)+(I-)]
 (Parsons, Flack and Wagner, Acta Cryst. B69 (2013) 249-259).
;
_refine_ls_abs_structure_Flack -0.1(3)
_refine_ls_extinction_method none
_refine_ls_goodness_of_fit_ref 1.061
_refine_ls_hydrogen_treatment constr
_refine_ls_matrix_type full
_refine_ls_number_parameters 177
_refine_ls_number_reflns 3026
_refine_ls_number_restraints 0
_refine_ls_restrained_S_all 1.061
_refine_ls_R_factor_all 0.0555
_refine_ls_R_factor_gt 0.0534
_refine_ls_shift/su_max 0.000
_refine_ls_shift/su_mean 0.000
_refine_ls_structure_factor_coef Fsqd
_refine_ls_weighting_details 'w=1/[\s^2^(Fo^2^)+(0.1224P)^2^+0.1217P] where P=(Fo^2^+2Fc^2^)/3'
_refine_ls_weighting_scheme calc
_refine_ls_wR_factor_gt 0.1490
_refine_ls_wR_factor_ref 0.1523
_reflns_Friedel_coverage 0.934
_reflns_Friedel_fraction_full 0.992
_reflns_Friedel_fraction_max 0.991
_reflns_number_gt 2812
_reflns_number_total 3026
_reflns_threshold_expression 'I > 2\s(I)'
_cod_data_source_file d1cc06889j2.cif
_cod_data_source_block 6
_cod_original_cell_volume 3290.0(3)
_cod_database_code 7129656
_shelx_shelxl_version_number 2014/7
_shelx_space_group_comment
;
The symmetry employed for this shelxl refinement is uniquely defined
by the following loop, which should always be used as a source of
symmetry information in preference to the above space-group names.
They are only intended as comments.
;
_shelx_estimated_absorpt_t_max 0.998
_shelx_estimated_absorpt_t_min 0.995
_olex2_refinement_description
;
1.a Ternary CH refined with riding coordinates:
 C7(H7)
1.b Aromatic/amide H refined with riding coordinates:
 C2(H2), C4(H4), C13(H13), C14(H14)
1.c Idealised Me refined as rotating group:
 C9(H9A,H9B,H9C), C10(H10A,H10B,H10C), C11(H11A,H11B,H11C), C16(H16A,H16B,H16C)
1.d Idealised tetrahedral OH refined as rotating group:
 O1(H1)
;
_olex2_submission_special_instructions 'No special instructions were received'

loop_
_space_group_symop_operation_xyz
'x, y, z'
'-x, -y, z'
'y, -x, -z'
'-y, x, -z'
'x+1/2, y+1/2, z+1/2'
'-x+1/2, -y+1/2, z+1/2'
'y+1/2, -x+1/2, -z+1/2'
'-y+1/2, x+1/2, -z+1/2'

loop_
_atom_site_label
_atom_site_type_symbol
_atom_site_fract_x
_atom_site_fract_y
_atom_site_fract_z
_atom_site_U_iso_or_equiv
_atom_site_adp_type
_atom_site_occupancy
_atom_site_site_symmetry_order
_atom_site_calc_flag
_atom_site_refinement_flags_posn
_atom_site_refinement_flags_adp
_atom_site_refinement_flags_occupancy
_atom_site_disorder_assembly
_atom_site_disorder_group
O1 O 0.10791(14) 0.20219(14) 0.55807(9) 0.0636(5) Uani 1 1 d . . . . .
H1 H 0.1731 0.2150 0.5689 0.095 Uiso 1 1 calc R U . . .
N1 N 0.4024(2) 0.29796(18) 0.58949(14) 0.0766(7) Uani 1 1 d . . . . .
N2 N 0.33282(18) 0.22753(18) 0.56188(13) 0.0715(7) Uani 1 1 d . . . . .
C1 C 0.01119(17) 0.24388(18) 0.46928(12) 0.0569(6) Uani 1 1 d . . . . .
C2 C 0.0101(2) 0.2485(2) 0.40852(14) 0.0656(7) Uani 1 1 d . . . . .
H2 H -0.0508 0.2831 0.3894 0.079 Uiso 1 1 calc R U . . .
C3 C 0.0941(2) 0.2046(3) 0.37361(15) 0.0745(8) Uani 1 1 d . . . . .
C4 C 0.1806(2) 0.1528(2) 0.40272(14) 0.0643(7) Uani 1 1 d . . . . .
H4 H 0.2374 0.1195 0.3797 0.077 Uiso 1 1 calc R U . . .
C5 C 0.18748(18) 0.14773(19) 0.46345(13) 0.0574(6) Uani 1 1 d . . . . .
C6 C 0.10383(18) 0.19617(17) 0.49794(12) 0.0536(6) Uani 1 1 d . . . . .
C7 C 0.28427(19) 0.0828(2) 0.49163(14) 0.0594(6) Uani 1 1 d . . . . .
H7 H 0.3237 0.0468 0.4577 0.071 Uiso 1 1 calc R U . . .
C8 C 0.0849(4) 0.2129(4) 0.30570(18) 0.1014(13) Uani 1 1 d . . . . .
C9 C 0.0898(4) 0.3395(5) 0.2897(2) 0.1233(18) Uani 1 1 d . . . . .
H9A H 0.0372 0.3802 0.3145 0.185 Uiso 1 1 calc R U . . .
H9B H 0.0707 0.3496 0.2477 0.185 Uiso 1 1 calc R U . . .
H9C H 0.1647 0.3674 0.2969 0.185 Uiso 1 1 calc R U . . .
C10 C -0.0243(5) 0.1668(4) 0.2858(2) 0.1110(14) Uani 1 1 d . . . . .
H10A H -0.0344 0.0927 0.3026 0.167 Uiso 1 1 calc R U . . .
H10B H -0.0257 0.1623 0.2423 0.167 Uiso 1 1 calc R U . . .
H10C H -0.0841 0.2152 0.2994 0.167 Uiso 1 1 calc R U . . .
C11 C 0.1800(6) 0.1507(8) 0.2749(2) 0.147(3) Uani 1 1 d . . . . .
H11A H 0.2505 0.1856 0.2853 0.221 Uiso 1 1 calc R U . . .
H11B H 0.1696 0.1534 0.2317 0.221 Uiso 1 1 calc R U . . .
H11C H 0.1804 0.0735 0.2881 0.221 Uiso 1 1 calc R U . . .
C12 C 0.36887(19) 0.1574(2) 0.52085(15) 0.0669(7) Uani 1 1 d . . . . .
C13 C 0.4804(2) 0.1552(2) 0.5039(2) 0.0869(11) Uani 1 1 d . . . . .
H13 H 0.5063 0.1060 0.4741 0.104 Uiso 1 1 calc R U . . .
C14 C 0.5503(2) 0.2269(2) 0.5321(2) 0.0950(13) Uani 1 1 d . . . . .
H14 H 0.6267 0.2281 0.5225 0.114 Uiso 1 1 calc R U . . .
C15 C 0.5088(2) 0.2971(2) 0.57460(17) 0.0771(9) Uani 1 1 d . . . . .
C16 C 0.5821(3) 0.3785(3) 0.6072(2) 0.0950(12) Uani 1 1 d . . . . .
H16A H 0.5958 0.4428 0.5818 0.142 Uiso 1 1 calc R U . . .
H16B H 0.6525 0.3429 0.6171 0.142 Uiso 1 1 calc R U . . .
H16C H 0.5453 0.4024 0.6438 0.142 Uiso 1 1 calc R U . . .

loop_
_atom_site_aniso_label
_atom_site_aniso_U_11
_atom_site_aniso_U_22
_atom_site_aniso_U_33
_atom_site_aniso_U_23
_atom_site_aniso_U_13
_atom_site_aniso_U_12
O1 0.0462(9) 0.0535(9) 0.0910(12) 0.0011(8) -0.0048(8) -0.0010(7)
N1 0.0556(13) 0.0528(12) 0.121(2) 0.0022(12) -0.0184(12) -0.0072(10)
N2 0.0453(11) 0.0513(12) 0.1178(18) 0.0035(12) -0.0128(11) -0.0057(8)
C1 0.0366(11) 0.0388(10) 0.0953(17) 0.0138(10) 0.0011(10) -0.0016(8)
C2 0.0420(11) 0.0601(14) 0.0947(18) 0.0266(12) 0.0013(11) 0.0025(10)
C3 0.0575(16) 0.078(2) 0.0878(18) 0.0259(14) 0.0080(12) 0.0031(13)
C4 0.0439(12) 0.0604(14) 0.0885(18) 0.0127(12) 0.0097(11) 0.0016(11)
C5 0.0380(11) 0.0418(11) 0.0924(17) 0.0099(10) 0.0015(10) -0.0024(9)
C6 0.0377(11) 0.0388(11) 0.0843(15) 0.0082(9) -0.0009(9) -0.0032(8)
C7 0.0391(10) 0.0434(11) 0.0958(17) 0.0048(11) -0.0045(10) 0.0013(8)
C8 0.086(2) 0.126(3) 0.093(2) 0.038(2) 0.0111(18) 0.018(2)
C9 0.099(3) 0.148(4) 0.122(3) 0.075(3) 0.000(2) -0.012(3)
C10 0.120(4) 0.114(3) 0.099(3) 0.010(2) -0.016(2) 0.020(3)
C11 0.132(4) 0.225(8) 0.084(2) 0.030(3) 0.028(3) 0.059(5)
C12 0.0425(12) 0.0397(11) 0.118(2) 0.0082(12) -0.0097(12) 0.0025(9)
C13 0.0452(13) 0.0462(13) 0.169(4) -0.0029(16) -0.0044(16) 0.0013(10)
C14 0.0419(13) 0.0480(14) 0.195(4) -0.0010(18) -0.0067(17) -0.0016(10)
C15 0.0505(14) 0.0427(13) 0.138(3) 0.0175(14) -0.0213(15) -0.0063(10)
C16 0.0635(18) 0.0565(15) 0.165(3) 0.0057(19) -0.030(2) -0.0128(14)

loop_
_atom_type_symbol
_atom_type_description
_atom_type_scat_dispersion_real
_atom_type_scat_dispersion_imag
_atom_type_scat_source
C C 0.0034 0.0017 'International Tables Vol C Tables 4.2.6.8 and 6.1.1.4'
H H 0.0000 0.0000 'International Tables Vol C Tables 4.2.6.8 and 6.1.1.4'
N N 0.0065 0.0035 'International Tables Vol C Tables 4.2.6.8 and 6.1.1.4'
O O 0.0115 0.0064 'International Tables Vol C Tables 4.2.6.8 and 6.1.1.4'

loop_
_geom_angle_atom_site_label_1
_geom_angle_atom_site_label_2
_geom_angle_atom_site_label_3
_geom_angle
_geom_angle_site_symmetry_1
_geom_angle_site_symmetry_3
_geom_angle_publ_flag
C6 O1 H1 109.5 . . ?
C15 N1 N2 118.9(3) . . ?
C12 N2 N1 121.3(2) . . ?
C2 C1 C6 118.6(2) . . ?
C2 C1 C7 123.9(2) . 4_556 ?
C6 C1 C7 117.4(2) . 4_556 ?
C1 C2 H2 118.6 . . ?
C1 C2 C3 122.8(2) . . ?
C3 C2 H2 118.6 . . ?
C2 C3 C8 118.9(3) . . ?
C4 C3 C2 117.3(3) . . ?
C4 C3 C8 123.8(3) . . ?
C3 C4 H4 118.7 . . ?
C5 C4 C3 122.6(3) . . ?
C5 C4 H4 118.7 . . ?
C4 C5 C6 119.2(2) . . ?
C4 C5 C7 118.6(2) . . ?
C6 C5 C7 122.1(2) . . ?
O1 C6 C1 117.5(2) . . ?
O1 C6 C5 123.2(2) . . ?
C5 C6 C1 119.3(2) . . ?
C1 C7 C5 111.97(18) 3_556 . ?
C1 C7 H7 105.6 3_556 . ?
C5 C7 H7 105.6 . . ?
C12 C7 C1 114.4(2) . 3_556 ?
C12 C7 C5 112.79(19) . . ?
C12 C7 H7 105.6 . . ?
C3 C8 C9 106.8(4) . . ?
C3 C8 C11 111.2(3) . . ?
C10 C8 C3 109.7(3) . . ?
C10 C8 C9 109.0(4) . . ?
C10 C8 C11 110.0(5) . . ?
C11 C8 C9 110.1(5) . . ?
C8 C9 H9A 109.5 . . ?
C8 C9 H9B 109.5 . . ?
C8 C9 H9C 109.5 . . ?
H9A C9 H9B 109.5 . . ?
H9A C9 H9C 109.5 . . ?
H9B C9 H9C 109.5 . . ?
C8 C10 H10A 109.5 . . ?
C8 C10 H10B 109.5 . . ?
C8 C10 H10C 109.5 . . ?
H10A C10 H10B 109.5 . . ?
H10A C10 H10C 109.5 . . ?
H10B C10 H10C 109.5 . . ?
C8 C11 H11A 109.5 . . ?
C8 C11 H11B 109.5 . . ?
C8 C11 H11C 109.5 . . ?
H11A C11 H11B 109.5 . . ?
H11A C11 H11C 109.5 . . ?
H11B C11 H11C 109.5 . . ?
N2 C12 C7 117.4(2) . . ?
N2 C12 C13 121.1(3) . . ?
C13 C12 C7 121.4(3) . . ?
C12 C13 H13 121.4 . . ?
C14 C13 C12 117.2(3) . . ?
C14 C13 H13 121.4 . . ?
C13 C14 H14 120.4 . . ?
C13 C14 C15 119.3(3) . . ?
C15 C14 H14 120.4 . . ?
N1 C15 C14 122.3(3) . . ?
N1 C15 C16 116.1(3) . . ?
C14 C15 C16 121.7(3) . . ?
C15 C16 H16A 109.5 . . ?
C15 C16 H16B 109.5 . . ?
C15 C16 H16C 109.5 . . ?
H16A C16 H16B 109.5 . . ?
H16A C16 H16C 109.5 . . ?
H16B C16 H16C 109.5 . . ?

loop_
_geom_bond_atom_site_label_1
_geom_bond_atom_site_label_2
_geom_bond_distance
_geom_bond_site_symmetry_2
_geom_bond_publ_flag
O1 H1 0.8400 . ?
O1 C6 1.355(3) . ?
N1 N2 1.349(3) . ?
N1 C15 1.330(4) . ?
N2 C12 1.327(4) . ?
C1 C2 1.368(4) . ?
C1 C6 1.416(3) . ?
C1 C7 1.518(4) 4_556 ?
C2 H2 0.9500 . ?
C2 C3 1.390(4) . ?
C3 C4 1.383(4) . ?
C3 C8 1.535(5) . ?
C4 H4 0.9500 . ?
C4 C5 1.370(4) . ?
C5 C6 1.403(3) . ?
C5 C7 1.546(3) . ?
C7 C1 1.518(4) 3_556 ?
C7 H7 1.0000 . ?
C7 C12 1.514(4) . ?
C8 C9 1.574(7) . ?
C8 C10 1.502(8) . ?
C8 C11 1.539(7) . ?
C9 H9A 0.9800 . ?
C9 H9B 0.9800 . ?
C9 H9C 0.9800 . ?
C10 H10A 0.9800 . ?
C10 H10B 0.9800 . ?
C10 H10C 0.9800 . ?
C11 H11A 0.9800 . ?
C11 H11B 0.9800 . ?
C11 H11C 0.9800 . ?
C12 C13 1.402(4) . ?
C13 H13 0.9500 . ?
C13 C14 1.367(5) . ?
C14 H14 0.9500 . ?
C14 C15 1.373(6) . ?
C15 C16 1.513(4) . ?
C16 H16A 0.9800 . ?
C16 H16B 0.9800 . ?
C16 H16C 0.9800 . ?

loop_
_geom_torsion_atom_site_label_1
_geom_torsion_atom_site_label_2
_geom_torsion_atom_site_label_3
_geom_torsion_atom_site_label_4
_geom_torsion
_geom_torsion_site_symmetry_1
_geom_torsion_site_symmetry_2
_geom_torsion_site_symmetry_3
_geom_torsion_site_symmetry_4
_geom_torsion_publ_flag
N1 N2 C12 C7 -179.1(2) . . . . ?
N1 N2 C12 C13 -1.1(4) . . . . ?
N2 N1 C15 C14 -0.1(5) . . . . ?
N2 N1 C15 C16 179.8(3) . . . . ?
N2 C12 C13 C14 1.1(5) . . . . ?
C1 C2 C3 C4 1.2(4) . . . . ?
C1 C2 C3 C8 179.4(3) . . . . ?
C1 C7 C12 N2 -74.2(3) 3_556 . . . ?
C1 C7 C12 C13 107.8(3) 3_556 . . . ?
C2 C1 C6 O1 173.8(2) . . . . ?
C2 C1 C6 C5 -4.8(3) . . . . ?
C2 C3 C4 C5 -2.6(4) . . . . ?
C2 C3 C8 C9 65.0(5) . . . . ?
C2 C3 C8 C10 -53.0(5) . . . . ?
C2 C3 C8 C11 -174.9(5) . . . . ?
C3 C4 C5 C6 0.3(4) . . . . ?
C3 C4 C5 C7 176.9(2) . . . . ?
C4 C3 C8 C9 -116.8(4) . . . . ?
C4 C3 C8 C10 125.1(4) . . . . ?
C4 C3 C8 C11 3.3(7) . . . . ?
C4 C5 C6 O1 -175.0(2) . . . . ?
C4 C5 C6 C1 3.4(3) . . . . ?
C4 C5 C7 C1 -120.4(3) . . . 3_556 ?
C4 C5 C7 C12 108.9(3) . . . . ?
C5 C7 C12 N2 55.2(4) . . . . ?
C5 C7 C12 C13 -122.7(3) . . . . ?
C6 C1 C2 C3 2.5(4) . . . . ?
C6 C5 C7 C1 56.1(3) . . . 3_556 ?
C6 C5 C7 C12 -74.6(3) . . . . ?
C7 C1 C2 C3 -175.8(2) 4_556 . . . ?
C7 C1 C6 O1 -7.8(3) 4_556 . . . ?
C7 C1 C6 C5 173.62(19) 4_556 . . . ?
C7 C5 C6 O1 8.5(3) . . . . ?
C7 C5 C6 C1 -173.06(19) . . . . ?
C7 C12 C13 C14 178.9(3) . . . . ?
C8 C3 C4 C5 179.2(3) . . . . ?
C12 C13 C14 C15 -0.6(5) . . . . ?
C13 C14 C15 N1 0.1(5) . . . . ?
C13 C14 C15 C16 -179.8(3) . . . . ?
C15 N1 N2 C12 0.6(4) . . . . ?
